data_4319851
loop_
_publ_author_name
'Christophe Jeandon'
'B\'en\'edicte Krattinger'
'Romain Ruppert'
'Henry J. Callot'

_publ_section_title
;
 Biladienones from the Photooxidation of ameso-gem-Disubstituted Phlorin:
 Crystal and Molecular Structures of the 3N + O Coordinated Nickel(II) and
 Copper(II) Complexes
;
_journal_name_full 'Inorganic Chemistry'
_journal_page_first 3149
_journal_page_last 3153
_journal_paper_doi 10.1021/ic001205b
_journal_volume 40
_journal_year 2001
_chemical_formula_moiety 'C49 H40 Cl2 N4 Ni O2'
_chemical_formula_sum 'C49 H40 Cl2 N4 Ni O2'
_chemical_formula_weight 846.51
_chemical_name_systematic ' ?'
_space_group_IT_number 2
_symmetry_cell_setting triclinic
_symmetry_space_group_name_Hall '-P 1'
_symmetry_space_group_name_H-M 'P -1'
_cell_angle_alpha 66.612(8)
_cell_angle_beta 71.521(8)
_cell_angle_gamma 79.266(8)
_cell_formula_units_Z 2
_cell_length_a 12.384(1)
_cell_length_b 13.484(1)
_cell_length_c 14.285(1)
_cell_measurement_temperature 173
_cell_volume 2071.5(3)
_computing_publication_material CIFGEN_IN_OpenMoleN_(_1997)
_computing_structure_refinement LSFM_OpenMoleN_(_1997)
_computing_structure_solution Direct_methods_(SIR,_Burla_et_al.,_1989)
_diffrn_ambient_temperature 173
_diffrn_measurement_details
;
  22739 reflections were collected using program Collect
 ("Collect" Data collection software, Nonius B.V., 1998)
 The conditions were as follow : crystal to detector distance =  36. mm.
 Scan angle =  2.0 deg 1 scans of  120 sec per frame.
 Data collection was divided into  4 set(s)
 with the following starting angles and number of frames :

 Set 1 Theta =    8.50 Omega =  180.00 Kappa =    0.00   91 frames
 Set 2 Theta =   -8.20 Kappa =  174.00 Phi   =    0.00   34 frames
 Set 3 Theta =    6.50 Kappa =   67.00 Phi   =    0.00   55 frames
 Set 4 Theta =   -6.10 Kappa = -159.00 Phi   =    0.00   18 frames
 Friedel pairs were averaged. Internal R = 0.04
;
_diffrn_measurement_device_type KappaCCD
_diffrn_measurement_method '\p scans'
_diffrn_radiation_monochromator graphite
_diffrn_radiation_type Mo-K\a
_diffrn_radiation_wavelength 0.71073
_diffrn_reflns_av_R_equivalents 0.040
_diffrn_reflns_av_sigmaI/netI 0.333
_diffrn_reflns_limit_h_max 16
_diffrn_reflns_limit_h_min 0
_diffrn_reflns_limit_k_max 17
_diffrn_reflns_limit_k_min -16
_diffrn_reflns_limit_l_max 18
_diffrn_reflns_limit_l_min -17
_diffrn_reflns_number 22739
_diffrn_reflns_theta_max 27.55
_diffrn_reflns_theta_min 2.5
_diffrn_source xray_tube
_diffrn_standards_decay_% 0
_exptl_absorpt_coefficient_mu 0.643
_exptl_absorpt_correction_type none
_exptl_crystal_colour red
_exptl_crystal_density_diffrn 1.36
_exptl_crystal_density_method none
_exptl_crystal_description prism
_exptl_crystal_F_000 880
_exptl_crystal_size_max 0.20
_exptl_crystal_size_mid 0.20
_exptl_crystal_size_min 0.20
_refine_diff_density_max 1.732
_refine_diff_density_min -0.117
_refine_ls_extinction_method none
_refine_ls_goodness_of_fit_all 1.747
_refine_ls_goodness_of_fit_ref 1.245
_refine_ls_hydrogen_treatment noref
_refine_ls_matrix_type full
_refine_ls_number_constraints 0
_refine_ls_number_parameters 523
_refine_ls_number_reflns 6751
_refine_ls_number_restraints 0
_refine_ls_R_factor_all 0.105
_refine_ls_R_factor_gt 0.070
_refine_ls_shift/esd_mean 0.000
_refine_ls_shift/su_max 0.003
_refine_ls_structure_factor_coef F
_refine_ls_weighting_details 'w = 4Fo^2^/(\s^2^(Fo^2^)+0.0004 Fo^4^)+4.0'
_refine_ls_weighting_scheme calc
_refine_ls_wR_factor_all 0.114
_refine_ls_wR_factor_ref 0.081
_reflns_number_gt 6751
_reflns_number_total 9479
_reflns_threshold_expression >3.0\s(I)
_cod_data_source_file ic001205b_2.cif
_cod_data_source_block st498
_cod_depositor_comments
;
The following automatic conversions were performed:

'_refine_ls_weighting_scheme' value '4Fo^2^/(\s^2^(Fo^2^)+0.0004
Fo^4^)+4.0' was changed to 'calc'. New tag
'_refine_ls_weighting_details' was created. The value of the new tag
was set to 'w = 4Fo^2^/(\s^2^(Fo^2^)+0.0004 Fo^4^)+4.0'.

Automatic conversion script
Id: cif_fix_values 3143 2015-03-26 13:38:13Z robertas 
;
_cod_original_cell_volume 2071.5(2)
_cod_database_code 4319851

loop_
_symmetry_equiv_pos_as_xyz
x,y,z
-x,-y,-z

loop_
_atom_site_label
_atom_site_fract_x
_atom_site_fract_y
_atom_site_fract_z
_atom_site_U_iso_or_equiv
_atom_site_adp_type
_atom_site_calc_flag
_atom_site_calc_attached_atom
_atom_site_type_symbol
NI 0.89188(4) 0.24651(4) 0.77132(3) 0.0298(2) Uani ? ? Ni
N1 0.8922(3) 0.2924(2) 0.8817(2) 0.030(1) Uani ? ? N
C1 0.9768(3) 0.3398(3) 0.8882(3) 0.033(2) Uani ? ? C
C2 0.9290(4) 0.4003(3) 0.9549(3) 0.052(2) Uani ? ? C
C3 0.8157(4) 0.3835(3) 0.9954(3) 0.047(2) Uani ? ? C
C4 0.7922(3) 0.3158(3) 0.9508(3) 0.033(2) Uani ? ? C
C5 0.6900(3) 0.2686(3) 0.9761(3) 0.033(2) Uani ? ? C
C6 0.5947(4) 0.2830(3) 1.0668(3) 0.039(2) Uani ? ? C
C7 0.5029(6) 0.3563(6) 1.0522(4) 0.072(4) Uani ? ? C
C8 0.4163(6) 0.3666(7) 1.1391(5) 0.091(4) Uani ? ? C
C9 0.4204(5) 0.3032(5) 1.2395(4) 0.061(3) Uani ? ? C
C10 0.5102(4) 0.2304(4) 1.2551(3) 0.047(2) Uani ? ? C
C11 0.5983(4) 0.2214(3) 1.1690(3) 0.042(2) Uani ? ? C
C12 0.6732(4) 0.2023(3) 0.9295(3) 0.038(2) Uani ? ? C
N2 0.7534(3) 0.1803(3) 0.8437(2) 0.038(1) Uani ? ? N
C13 0.7056(4) 0.1143(4) 0.8187(3) 0.052(2) Uani ? ? C
C14 0.5949(4) 0.0914(4) 0.8901(4) 0.069(2) Uani ? ? C
C15 0.5747(4) 0.1449(4) 0.9575(3) 0.055(2) Uani ? ? C
C16 0.7566(4) 0.0719(4) 0.7291(3) 0.062(2) Uani ? ? C
C17 0.6647(5) 0.0813(6) 0.6755(4) 0.090(3) Uani ? ? C
C18 0.6166(5) 0.1929(6) 0.6297(4) 0.084(3) Uani ? ? C
C19 0.5264(6) 0.181(1) 0.5748(5) 0.116(5) Uani ? ? C
C20 0.4794(7) 0.288(1) 0.5343(6) 0.116(6) Uani ? ? C
C21 0.8072(6) -0.0491(4) 0.7760(4) 0.074(3) Uani ? ? C
C22 0.8944(6) -0.0688(4) 0.8253(4) 0.070(3) Uani ? ? C
C23 0.9486(8) -0.1742(5) 0.8643(5) 0.090(4) Uani ? ? C
C24 0.9224(7) -0.2586(5) 0.8494(6) 0.102(4) Uani ? ? C
C25 0.8472(8) -0.2452(5) 0.8046(5) 0.105(4) Uani ? ? C
C26 0.7829(6) -0.1412(5) 0.7691(5) 0.113(4) Uani ? ? C
C27 0.8539(4) 0.1352(3) 0.6450(3) 0.047(2) Uani ? ? C
N3 0.9028(3) 0.2057(3) 0.6606(2) 0.036(1) Uani ? ? N
C28 0.9864(3) 0.2545(3) 0.5678(3) 0.035(2) Uani ? ? C
C29 0.9885(4) 0.2097(4) 0.4928(3) 0.047(2) Uani ? ? C
C30 0.9058(4) 0.1352(4) 0.5412(3) 0.059(2) Uani ? ? C
C31 1.0445(3) 0.3264(3) 0.5808(3) 0.032(2) Uani ? ? C
O1 1.0181(2) 0.3301(2) 0.6747(2) 0.033(1) Uani ? ? O
C32 1.1303(4) 0.3985(3) 0.4957(3) 0.035(2) Uani ? ? C
C33 1.1336(4) 0.4297(4) 0.3896(3) 0.042(2) Uani ? ? C
C34 1.2127(5) 0.4999(4) 0.3111(4) 0.052(3) Uani ? ? C
C35 1.2885(5) 0.5392(5) 0.3371(5) 0.065(3) Uani ? ? C
C36 1.2866(5) 0.5095(5) 0.4417(5) 0.076(4) Uani ? ? C
C37 1.2073(5) 0.4383(4) 0.5213(4) 0.055(3) Uani ? ? C
C38 1.0993(3) 0.3169(3) 0.8468(3) 0.034(2) Uani ? ? C
C39 1.1730(3) 0.4084(3) 0.8088(3) 0.041(2) Uani ? ? C
C40 1.1399(4) 0.5109(3) 0.7432(4) 0.055(2) Uani ? ? C
C41 1.2076(5) 0.5978(4) 0.7039(5) 0.070(3) Uani ? ? C
C42 1.3077(5) 0.5846(4) 0.7292(4) 0.071(2) Uani ? ? C
C43 1.3421(4) 0.4860(4) 0.7949(4) 0.068(2) Uani ? ? C
C44 1.2744(4) 0.3967(4) 0.8364(3) 0.055(2) Uani ? ? C
C45 1.1450(3) 0.2156(3) 0.8518(3) 0.033(2) Uani ? ? C
C46 1.2622(4) 0.1802(3) 0.8092(3) 0.040(2) Uani ? ? C
C47 1.2707(4) 0.0726(4) 0.8350(3) 0.044(2) Uani ? ? C
C48 1.1570(4) 0.0317(3) 0.8965(3) 0.037(2) Uani ? ? C
N4 1.0847(3) 0.1217(2) 0.9006(2) 0.033(1) Uani ? ? N
O2 1.1293(3) -0.0626(2) 0.9360(2) 0.045(1) Uani ? ? O
C49 1.1795(5) 0.0321(5) 0.6259(4) 0.085(3) Uani ? ? C
CL1 1.2721(2) 0.1098(2) 0.5100(2) 0.116(2) Uani ? ? Cl
CL2 1.2185(2) -0.1060(1) 0.6579(1) 0.095(1) Uani ? ? Cl
H1 0.9687 0.4445 0.9689 0.0643 Uiso calc C2 H
H2 0.7623 0.4120 1.0446 0.0614 Uiso calc C3 H
H3 0.4982 0.4004 0.9825 0.1307 Uiso calc C7 H
H4 0.3538 0.4185 1.1280 0.1576 Uiso calc C8 H
H5 0.3607 0.3100 1.2983 0.0940 Uiso calc C9 H
H6 0.5132 0.1853 1.3251 0.0644 Uiso calc C10 H
H7 0.6622 0.1717 1.1811 0.0562 Uiso calc C11 H
H8 0.5441 0.0465 0.8904 0.0909 Uiso calc C14 H
H9 0.5074 0.1444 1.0131 0.0779 Uiso calc C15 H
H10 0.6043 0.0388 0.7266 0.1243 Uiso calc C17 H
H11 0.6970 0.0536 0.6202 0.1243 Uiso calc C17 H
H12 0.6748 0.2383 0.5786 0.1191 Uiso calc C18 H
H13 0.5792 0.2219 0.6835 0.1191 Uiso calc C18 H
H14 0.4691 0.1342 0.6254 0.2618 Uiso calc C19 H
H15 0.5639 0.1541 0.5195 0.2618 Uiso calc C19 H
H16 0.4246 0.2892 0.5000 0.2184 Uiso calc C20 H
H17 0.4436 0.3136 0.5908 0.2184 Uiso calc C20 H
H18 0.5384 0.3334 0.4849 0.2184 Uiso calc C20 H
H19 0.9182 -0.0101 0.8331 0.0989 Uiso calc C22 H
H20 1.0041 -0.1852 0.9013 0.1437 Uiso calc C23 H
H21 0.9613 -0.3278 0.8731 0.1314 Uiso calc C24 H
H22 0.8308 -0.3047 0.7928 0.1524 Uiso calc C25 H
H23 0.7221 -0.1370 0.7403 0.1362 Uiso calc C26 H
H24 1.0372 0.2273 0.4228 0.0644 Uiso calc C29 H
H25 0.8873 0.0919 0.5104 0.0735 Uiso calc C30 H
H26 1.0811 0.4027 0.3709 0.0674 Uiso calc C33 H
H27 1.2142 0.5207 0.2389 0.0910 Uiso calc C34 H
H28 1.3428 0.5871 0.2829 0.1122 Uiso calc C35 H
H29 1.3390 0.5373 0.4597 0.1138 Uiso calc C36 H
H30 1.2065 0.4174 0.5934 0.0808 Uiso calc C37 H
H31 1.0700 0.5213 0.7252 0.0747 Uiso calc C40 H
H32 1.1838 0.6666 0.6592 0.0974 Uiso calc C41 H
H33 1.3540 0.6441 0.7013 0.0914 Uiso calc C42 H
H34 1.4118 0.4776 0.8127 0.0831 Uiso calc C43 H
H35 1.2979 0.3289 0.8829 0.0666 Uiso calc C44 H
H36 1.3232 0.2263 0.7694 0.0544 Uiso calc C46 H
H37 1.3384 0.0299 0.8167 0.0613 Uiso calc C47 H
H38 1.0046 0.1205 0.9322 0.0452 Uiso calc N4 H
H39 1.1047 0.0456 0.6169 0.1046 Uiso calc C49 H
H40 1.1801 0.0523 0.6823 0.1046 Uiso calc C49 H

loop_
_atom_site_aniso_label
_atom_site_aniso_U_11
_atom_site_aniso_U_22
_atom_site_aniso_U_33
_atom_site_aniso_U_12
_atom_site_aniso_U_13
_atom_site_aniso_U_23
_atom_site_aniso_type_symbol
NI 0.0355(2) 0.0314(2) 0.0237(2) -0.0078(2) -0.0033(1) -0.0092(1) Ni
N1 0.036(2) 0.027(1) 0.028(1) -0.003(1) -0.005(1) -0.0108(9) N
C1 0.041(2) 0.027(1) 0.034(1) -0.007(1) -0.005(1) -0.011(1) C
C2 0.055(2) 0.045(2) 0.056(2) -0.012(2) -0.002(2) -0.032(1) C
C3 0.056(3) 0.042(2) 0.044(2) -0.004(2) 0.000(2) -0.026(1) C
C4 0.040(2) 0.030(2) 0.029(1) -0.001(1) -0.004(1) -0.010(1) C
C5 0.039(2) 0.032(2) 0.029(1) -0.001(2) -0.005(1) -0.006(1) C
C6 0.037(2) 0.042(2) 0.039(2) -0.002(2) -0.002(2) -0.012(1) C
C7 0.074(4) 0.117(5) 0.043(3) 0.046(3) 0.002(3) 0.002(3) C
C8 0.085(4) 0.134(5) 0.066(4) 0.063(4) 0.006(3) -0.007(4) C
C9 0.054(3) 0.072(3) 0.057(3) 0.004(3) 0.017(2) -0.017(2) C
C10 0.056(3) 0.050(2) 0.036(2) -0.011(2) 0.003(2) -0.017(1) C
C11 0.042(2) 0.047(2) 0.036(2) -0.003(2) -0.004(2) -0.016(1) C
C12 0.039(2) 0.049(2) 0.029(2) -0.010(2) -0.003(1) -0.009(1) C
N2 0.045(2) 0.043(2) 0.029(1) -0.015(1) -0.005(1) -0.009(1) N
C13 0.059(2) 0.061(2) 0.039(2) -0.028(2) -0.005(2) -0.018(1) C
C14 0.071(2) 0.095(3) 0.049(2) -0.051(2) 0.001(2) -0.025(2) C
C15 0.050(2) 0.085(3) 0.039(2) -0.032(2) 0.004(2) -0.017(2) C
C16 0.076(2) 0.074(2) 0.042(2) -0.038(2) -0.008(2) -0.025(1) C
C17 0.076(3) 0.177(4) 0.054(2) -0.058(2) -0.005(2) -0.051(2) C
C18 0.047(3) 0.175(5) 0.070(2) -0.010(3) -0.019(2) -0.060(2) C
C19 0.059(4) 0.44(1) 0.060(3) 0.085(6) -0.026(3) -0.081(5) C
C20 0.061(5) 0.33(1) 0.079(4) 0.013(7) 0.007(4) -0.066(6) C
C21 0.142(5) 0.054(2) 0.053(2) -0.044(2) 0.007(3) -0.027(2) C
C22 0.133(4) 0.049(2) 0.053(2) -0.011(3) -0.032(2) -0.018(2) C
C23 0.215(7) 0.055(3) 0.062(3) 0.020(4) -0.053(3) -0.022(2) C
C24 0.128(5) 0.069(3) 0.122(4) -0.002(3) -0.055(3) -0.036(3) C
C25 0.227(7) 0.050(3) 0.103(3) -0.001(3) -0.080(3) -0.032(2) C
C26 0.131(4) 0.092(4) 0.121(4) -0.018(3) -0.062(3) -0.043(3) C
C27 0.055(2) 0.054(2) 0.035(1) -0.014(2) -0.013(1) -0.018(1) C
N3 0.045(2) 0.041(1) 0.026(1) -0.007(1) -0.007(1) -0.011(1) N
C28 0.039(2) 0.042(2) 0.025(1) -0.000(2) -0.006(1) -0.010(1) C
C29 0.056(2) 0.063(2) 0.029(1) -0.000(2) -0.010(2) -0.019(1) C
C30 0.066(3) 0.073(2) 0.043(2) -0.010(2) -0.015(2) -0.031(1) C
C31 0.032(2) 0.034(2) 0.029(1) 0.006(2) -0.004(1) -0.007(1) C
O1 0.035(1) 0.034(1) 0.029(1) -0.005(1) -0.0029(9) -0.0098(8) O
C32 0.036(2) 0.033(2) 0.035(2) 0.005(2) 0.002(2) -0.005(1) C
C33 0.050(3) 0.043(2) 0.034(2) 0.014(2) 0.001(2) -0.003(2) C
C34 0.069(3) 0.050(3) 0.041(2) 0.016(3) 0.013(2) 0.003(2) C
C35 0.073(4) 0.054(3) 0.070(4) -0.008(3) 0.021(3) 0.012(3) C
C36 0.074(3) 0.070(3) 0.085(4) -0.033(3) 0.001(3) 0.001(3) C
C37 0.064(3) 0.053(2) 0.051(2) -0.019(2) -0.002(2) -0.003(2) C
C38 0.040(2) 0.032(1) 0.030(1) -0.010(1) -0.009(1) -0.011(1) C
C39 0.045(2) 0.038(2) 0.039(2) -0.013(1) -0.005(1) -0.017(1) C
C40 0.068(3) 0.034(2) 0.070(2) -0.014(2) -0.024(2) -0.010(2) C
C41 0.096(3) 0.042(2) 0.086(3) -0.031(2) -0.025(2) -0.011(2) C
C42 0.086(3) 0.066(2) 0.063(2) -0.044(2) -0.003(2) -0.023(2) C
C43 0.048(2) 0.087(2) 0.076(2) -0.024(2) -0.010(2) -0.046(2) C
C44 0.050(2) 0.057(2) 0.058(2) -0.010(2) -0.017(2) -0.027(1) C
C45 0.038(2) 0.033(2) 0.029(1) -0.008(1) -0.008(1) -0.008(1) C
C46 0.038(2) 0.039(2) 0.042(2) -0.008(2) -0.002(2) -0.012(1) C
C47 0.038(2) 0.044(2) 0.050(2) 0.001(2) -0.005(2) -0.015(2) C
C48 0.049(2) 0.030(2) 0.033(2) -0.002(2) -0.008(1) -0.010(1) C
N4 0.037(2) 0.028(1) 0.035(1) -0.006(1) -0.004(1) -0.010(1) N
O2 0.059(2) 0.029(1) 0.052(1) -0.005(1) -0.004(1) -0.012(1) O
C49 0.083(4) 0.095(3) 0.078(3) 0.015(3) -0.031(2) -0.048(2) C
CL1 0.087(1) 0.093(1) 0.193(2) -0.011(1) 0.022(1) -0.036(1) Cl
CL2 0.113(1) 0.085(1) 0.0888(8) 0.0176(9) -0.0521(7) -0.0207(7) Cl

loop_
_atom_type_symbol
_atom_type_description
_atom_type_scat_dispersion_real
_atom_type_scat_dispersion_imag
_atom_type_scat_source
C ? 0.002 0.002 International_Tables_Vol_IV_Table_2.3.1
H ? 0.000 0.000 International_Tables_Vol_IV_Table_2.3.1
Cl ? 0.132 0.159 International_Tables_Vol_IV_Table_2.3.1
N ? 0.004 0.003 International_Tables_Vol_IV_Table_2.3.1
Ni ? 0.285 1.113 International_Tables_Vol_IV_Table_2.3.1
O ? 0.008 0.006 International_Tables_Vol_IV_Table_2.3.1

loop_
_geom_angle_atom_site_label_1
_geom_angle_atom_site_label_2
_geom_angle_atom_site_label_3
_geom_angle
_geom_angle_site_symmetry_1
_geom_angle_site_symmetry_2
_geom_angle_site_symmetry_3
_geom_angle_publ_flag
N1 NI N2 94.6(1) . . . ?
N1 NI N3 175.6(2) . . . ?
N1 NI O1 92.3(1) . . . ?
N2 NI N3 89.7(2) . . . ?
N2 NI O1 168.2(1) . . . ?
N3 NI O1 83.6(1) . . . ?
NI N1 C1 128.2(3) . . . ?
NI N1 C4 122.5(3) . . . ?
C1 N1 C4 106.3(3) . . . ?
N1 C1 C2 109.6(4) . . . ?
N1 C1 C38 124.8(3) . . . ?
C2 C1 C38 124.9(4) . . . ?
C1 C2 C3 107.5(4) . . . ?
C2 C3 C4 107.3(4) . . . ?
N1 C4 C3 109.1(4) . . . ?
N1 C4 C5 122.7(4) . . . ?
C3 C4 C5 128.0(4) . . . ?
C4 C5 C6 117.7(4) . . . ?
C4 C5 C12 124.9(4) . . . ?
C6 C5 C12 117.2(4) . . . ?
C5 C6 C7 122.6(4) . . . ?
C5 C6 C11 119.6(4) . . . ?
C7 C6 C11 117.8(4) . . . ?
C6 C7 C8 120.4(5) . . . ?
C7 C8 C9 120.8(6) . . . ?
C8 C9 C10 119.5(5) . . . ?
C9 C10 C11 120.1(5) . . . ?
C6 C11 C10 121.3(4) . . . ?
C5 C12 N2 124.5(4) . . . ?
C5 C12 C15 127.6(4) . . . ?
N2 C12 C15 107.9(4) . . . ?
NI N2 C12 123.8(3) . . . ?
NI N2 C13 128.4(3) . . . ?
C12 N2 C13 107.4(4) . . . ?
N2 C13 C14 109.0(4) . . . ?
N2 C13 C16 127.3(4) . . . ?
C14 C13 C16 123.7(4) . . . ?
C13 C14 C15 108.3(4) . . . ?
C12 C15 C14 107.4(4) . . . ?
C13 C16 C17 108.7(5) . . . ?
C13 C16 C21 108.7(4) . . . ?
C13 C16 C27 113.0(4) . . . ?
C17 C16 C21 112.8(5) . . . ?
C17 C16 C27 107.1(4) . . . ?
C21 C16 C27 106.6(5) . . . ?
C16 C17 C18 114.3(6) . . . ?
C17 C18 C19 104.4(9) . . . ?
C18 C19 C20 103(1) . . . ?
C16 C21 C22 118.6(5) . . . ?
C16 C21 C26 128.7(7) . . . ?
C22 C21 C26 112.5(7) . . . ?
C21 C22 C23 122.0(6) . . . ?
C22 C23 C24 121.0(8) . . . ?
C23 C24 C25 119.5(8) . . . ?
C24 C25 C26 122.3(7) . . . ?
C21 C26 C25 122.4(8) . . . ?
C16 C27 N3 121.7(4) . . . ?
C16 C27 C30 129.0(4) . . . ?
N3 C27 C30 109.3(4) . . . ?
NI N3 C27 136.3(3) . . . ?
NI N3 C28 115.1(3) . . . ?
C27 N3 C28 108.5(3) . . . ?
N3 C28 C29 108.0(4) . . . ?
N3 C28 C31 111.2(3) . . . ?
C29 C28 C31 140.7(4) . . . ?
C28 C29 C30 106.8(4) . . . ?
C27 C30 C29 107.5(4) . . . ?
C28 C31 O1 116.6(4) . . . ?
C28 C31 C32 125.1(4) . . . ?
O1 C31 C32 118.4(4) . . . ?
NI O1 C31 113.2(3) . . . ?
C31 C32 C33 121.4(4) . . . ?
C31 C32 C37 119.7(4) . . . ?
C33 C32 C37 118.9(4) . . . ?
C32 C33 C34 120.5(6) . . . ?
C33 C34 C35 120.3(6) . . . ?
C34 C35 C36 120.1(5) . . . ?
C35 C36 C37 119.9(7) . . . ?
C32 C37 C36 120.3(5) . . . ?
C1 C38 C39 116.3(4) . . . ?
C1 C38 C45 122.1(3) . . . ?
C39 C38 C45 121.4(4) . . . ?
C38 C39 C40 119.3(4) . . . ?
C38 C39 C44 122.7(4) . . . ?
C40 C39 C44 118.0(4) . . . ?
C39 C40 C41 121.1(5) . . . ?
C40 C41 C42 120.3(6) . . . ?
C41 C42 C43 120.3(5) . . . ?
C42 C43 C44 120.4(5) . . . ?
C39 C44 C43 119.8(5) . . . ?
C38 C45 C46 129.2(4) . . . ?
C38 C45 N4 125.4(4) . . . ?
C46 C45 N4 105.4(3) . . . ?
C45 C46 C47 109.5(4) . . . ?
C46 C47 C48 108.3(4) . . . ?
C47 C48 N4 105.7(3) . . . ?
C47 C48 O2 128.5(4) . . . ?
N4 C48 O2 125.8(4) . . . ?
C45 N4 C48 110.9(3) . . . ?
CL1 C49 CL2 111.9(4) . . . ?
--============_-1237234784==_============ Content-Type: text/plain; name="CIFFILE712"; charset="us-ascii" Content-Disposition: attachment; filename="CIFFILE712"

loop_
_geom_bond_atom_site_label_1
_geom_bond_atom_site_label_2
_geom_bond_distance
_geom_bond_site_symmetry_1
_geom_bond_site_symmetry_2
_geom_bond_publ_flag
NI N1 1.909(3) . . ?
NI N2 1.876(3) . . ?
NI N3 1.831(3) . . ?
NI O1 1.916(3) . . ?
N1 C1 1.369(5) . . ?
N1 C4 1.391(5) . . ?
C1 C2 1.416(6) . . ?
C1 C38 1.466(6) . . ?
C2 C3 1.362(7) . . ?
C3 C4 1.416(6) . . ?
C4 C5 1.402(6) . . ?
C5 C6 1.502(6) . . ?
C5 C12 1.384(6) . . ?
C6 C7 1.371(7) . . ?
C6 C11 1.374(6) . . ?
C7 C8 1.396(8) . . ?
C8 C9 1.359(9) . . ?
C9 C10 1.351(8) . . ?
C10 C11 1.392(6) . . ?
C12 N2 1.409(5) . . ?
C12 C15 1.429(6) . . ?
N2 C13 1.361(5) . . ?
C13 C14 1.426(7) . . ?
C13 C16 1.517(7) . . ?
C14 C15 1.357(8) . . ?
C16 C17 1.523(8) . . ?
C16 C21 1.588(9) . . ?
C16 C27 1.508(7) . . ?
C17 C18 1.48(1) . . ?
C18 C19 1.62(1) . . ?
C19 C20 1.41(2) . . ?
C21 C22 1.40(1) . . ?
C21 C26 1.378(9) . . ?
C22 C23 1.427(9) . . ?
C23 C24 1.35(1) . . ?
C24 C25 1.24(1) . . ?
C25 C26 1.46(1) . . ?
C27 N3 1.338(5) . . ?
C27 C30 1.417(6) . . ?
N3 C28 1.397(5) . . ?
C28 C29 1.416(6) . . ?
C28 C31 1.407(6) . . ?
C29 C30 1.385(7) . . ?
C31 O1 1.296(5) . . ?
C31 C32 1.476(6) . . ?
C32 C33 1.391(6) . . ?
C32 C37 1.378(7) . . ?
C33 C34 1.386(7) . . ?
C34 C35 1.36(1) . . ?
C35 C36 1.38(1) . . ?
C36 C37 1.398(7) . . ?
C38 C39 1.491(5) . . ?
C38 C45 1.361(6) . . ?
C39 C40 1.400(7) . . ?
C39 C44 1.396(6) . . ?
C40 C41 1.392(7) . . ?
C41 C42 1.360(9) . . ?
C42 C43 1.373(9) . . ?
C43 C44 1.414(7) . . ?
C45 C46 1.455(6) . . ?
C45 N4 1.403(5) . . ?
C46 C47 1.340(6) . . ?
C47 C48 1.477(6) . . ?
C48 N4 1.377(5) . . ?
C48 O2 1.234(5) . . ?
C49 CL1 1.739(8) . . ?
C49 CL2 1.743(7) . . ?

loop_
_geom_contact_atom_site_label_1
_geom_contact_atom_site_label_2
_geom_contact_distance
_geom_contact_site_symmetry_1
_geom_contact_site_symmetry_2
_geom_contact_publ_flag
? ? ? ? ? ?
